data_4122686
loop_
_publ_author_name
'Aguil\`a, David'
'Barrios, Leon\'i A'
'Velasco, Ver\'onica'
'Roubeau, Olivier'
'Repoll\'es, Ana'
'Alonso, Pablo J.'
'Ses\'e, Javier'
'Teat, Simon J.'
'Luis, Fernando'
'Arom\'i, Guillem'

_publ_section_title
;
 Heterodimetallic [LnLn'] Lanthanide Complexes: Toward a Chemical Design
 of Two-Qubit Molecular Spin Quantum Gates.
;
_journal_issue 40
_journal_name_full 'Journal of the American Chemical Society'
_journal_page_first 14215
_journal_paper_doi 10.1021/ja507809w
_journal_volume 136
_journal_year 2014
_chemical_formula_moiety 'C50 H35 Ce N5 O19 Y, 5(C5 H5 N)'
_chemical_formula_sum 'C75 H60 Ce N10 O19 Y'
_chemical_formula_weight 1634.36
_chemical_name_systematic
; 
 ? 
;
_space_group_IT_number 14
_symmetry_cell_setting monoclinic
_symmetry_space_group_name_Hall '-P 2ybc'
_symmetry_space_group_name_H-M 'P 1 21/c 1'
_atom_sites_solution_hydrogens geom
_atom_sites_solution_primary direct
_atom_sites_solution_secondary difmap
_audit_creation_method SHELXL-97
_cell_angle_alpha 90.00
_cell_angle_beta 112.707(6)
_cell_angle_gamma 90.00
_cell_formula_units_Z 4
_cell_length_a 14.450(3)
_cell_length_b 15.827(3)
_cell_length_c 35.468(6)
_cell_measurement_reflns_used 6824
_cell_measurement_temperature 100(2)
_cell_measurement_theta_max 23.28
_cell_measurement_theta_min 2.93
_cell_volume 7483(2)
_computing_cell_refinement 'Bruker SAINT v7.56a'
_computing_data_collection 'Bruker APEX 2'
_computing_data_reduction 'Bruker SAINT v7.56a'
_computing_molecular_graphics 'Bruker SHELXTL'
_computing_publication_material 'Bruker SHELXTL & local programs'
_computing_structure_refinement 'Bruker SHELXTL'
_computing_structure_solution 'Bruker SHELXTL'
_diffrn_ambient_temperature 100(2)
_diffrn_measured_fraction_theta_full 0.994
_diffrn_measured_fraction_theta_max 0.994
_diffrn_measurement_device_type 'Bruker APEX II CCD diffractometer'
_diffrn_measurement_method '\w rotation with narrow frames'
_diffrn_radiation_monochromator 'silicon 111'
_diffrn_radiation_source 'Advanced Light Source station 11.3.1'
_diffrn_radiation_type synchrotron
_diffrn_radiation_wavelength 0.77490
_diffrn_reflns_av_R_equivalents 0.0926
_diffrn_reflns_av_sigmaI/netI 0.0551
_diffrn_reflns_limit_h_max 14
_diffrn_reflns_limit_h_min -14
_diffrn_reflns_limit_k_max 16
_diffrn_reflns_limit_k_min -16
_diffrn_reflns_limit_l_max 36
_diffrn_reflns_limit_l_min -36
_diffrn_reflns_number 50718
_diffrn_reflns_theta_full 23.42
_diffrn_reflns_theta_max 23.42
_diffrn_reflns_theta_min 2.89
_diffrn_standards_number 0
_exptl_absorpt_coefficient_mu 1.002
_exptl_absorpt_correction_T_max 0.97
_exptl_absorpt_correction_T_min 0.69
_exptl_absorpt_correction_type multi-scan
_exptl_absorpt_process_details 'SADABS v2.10 Bruker AXS Madison WI US'
_exptl_crystal_colour orange
_exptl_crystal_density_diffrn 1.451
_exptl_crystal_density_method 'not measured'
_exptl_crystal_description needle
_exptl_crystal_F_000 3316
_exptl_crystal_size_max 0.40
_exptl_crystal_size_mid 0.09
_exptl_crystal_size_min 0.03
_refine_diff_density_max 1.146
_refine_diff_density_min -0.669
_refine_diff_density_rms 0.112
_refine_ls_extinction_method none
_refine_ls_goodness_of_fit_ref 1.041
_refine_ls_hydrogen_treatment mixed
_refine_ls_matrix_type full
_refine_ls_number_parameters 1097
_refine_ls_number_reflns 8403
_refine_ls_number_restraints 697
_refine_ls_restrained_S_all 1.015
_refine_ls_R_factor_all 0.0779
_refine_ls_R_factor_gt 0.0583
_refine_ls_shift/su_max 0.002
_refine_ls_shift/su_mean 0.000
_refine_ls_structure_factor_coef Fsqd
_refine_ls_weighting_details 'calc w=1/[\s^2^(Fo^2^)+(0.0762P)^2^+57.4740P] where P=(Fo^2^+2Fc^2^)/3'
_refine_ls_weighting_scheme calc
_refine_ls_wR_factor_gt 0.1515
_refine_ls_wR_factor_ref 0.1650
_reflns_number_gt 6634
_reflns_number_total 8403
_reflns_threshold_expression >2sigma(I)
_cod_data_source_file ja507809w_si_004.cif
_cod_data_source_block da217
_cod_depositor_comments 'Adding full bibliography for 4122684--4122688.cif.'
_cod_original_sg_symbol_H-M P21/c
_cod_database_code 4122686

loop_
_symmetry_equiv_pos_as_xyz
'x, y, z'
'-x, y+1/2, -z+1/2'
'-x, -y, -z'
'x, -y-1/2, z-1/2'

loop_
_atom_site_label
_atom_site_type_symbol
_atom_site_fract_x
_atom_site_fract_y
_atom_site_fract_z
_atom_site_U_iso_or_equiv
_atom_site_adp_type
_atom_site_occupancy
_atom_site_symmetry_multiplicity
_atom_site_calc_flag
_atom_site_refinement_flags
_atom_site_disorder_assembly
_atom_site_disorder_group
Ce2 Ce 0.32390(4) 0.32298(3) 0.549942(15) 0.03107(19) Uani 1 1 d . . .
Y1 Y 0.42280(6) 0.48928(5) 0.63552(3) 0.0287(2) Uani 1 1 d . . .
O1 O 0.3381(5) 0.2244(4) 0.49896(19) 0.0393(15) Uani 1 1 d D . .
H1 H 0.285(5) 0.204(6) 0.478(2) 0.059 Uiso 1 1 d D . .
O2 O 0.3808(5) 0.1844(4) 0.4476(2) 0.061(2) Uani 1 1 d . . .
O3 O 0.4637(4) 0.4433(3) 0.57944(17) 0.0302(14) Uani 1 1 d . . .
O4 O 0.5379(4) 0.5845(3) 0.62916(17) 0.0333(14) Uani 1 1 d . . .
O5 O 0.6280(5) 0.6981(4) 0.6823(2) 0.0512(18) Uani 1 1 d . . .
H5 H 0.5848 0.6603 0.6718 0.077 Uiso 1 1 calc R . .
O6 O 0.2284(5) 0.1990(4) 0.55522(19) 0.0421(16) Uani 1 1 d . . .
O7 O 0.0870(5) 0.1330(4) 0.5495(2) 0.060(2) Uani 1 1 d . . .
O8 O 0.2837(4) 0.4634(4) 0.57549(17) 0.0333(14) Uani 1 1 d . . .
O9 O 0.3387(4) 0.6184(4) 0.60651(18) 0.0342(14) Uani 1 1 d . . .
O10 O 0.3970(5) 0.7706(4) 0.6207(2) 0.0486(17) Uani 1 1 d . . .
H10 H 0.4028 0.7178 0.6216 0.073 Uiso 1 1 calc R . .
O11 O 0.4806(4) 0.5705(3) 0.69468(18) 0.0343(14) Uani 1 1 d . . .
O12 O 0.4830(6) 0.5882(4) 0.7577(2) 0.0551(19) Uani 1 1 d . . .
O13 O 0.3954(4) 0.3383(3) 0.62655(17) 0.0317(14) Uani 1 1 d . . .
O14 O 0.4384(4) 0.2080(4) 0.58519(18) 0.0352(15) Uani 1 1 d . . .
O15 O 0.4241(5) 0.0665(4) 0.5451(2) 0.0488(17) Uani 1 1 d . . .
H15 H 0.4049 0.1155 0.5477 0.073 Uiso 1 1 calc R . .
O16 O 0.2419(5) 0.4159(4) 0.4847(2) 0.0441(16) Uani 1 1 d . . .
O17 O 0.1496(5) 0.3064(5) 0.4785(2) 0.061(2) Uani 1 1 d . . .
O18 O 0.1017(6) 0.4046(5) 0.4326(2) 0.070(2) Uani 1 1 d . . .
O19 O 0.2819(5) 0.4986(4) 0.6553(2) 0.0424(16) Uani 1 1 d D . .
H19C H 0.263(6) 0.550(2) 0.660(3) 0.064 Uiso 1 1 d D . .
H19D H 0.229(4) 0.464(4) 0.647(3) 0.064 Uiso 1 1 d D . .
N1 N 0.4726(5) 0.3461(4) 0.5213(2) 0.0287(17) Uani 1 1 d . . .
N2 N 0.1502(5) 0.3491(5) 0.5553(2) 0.0367(19) Uani 1 1 d . . .
N3 N 0.4534(5) 0.4073(4) 0.6976(2) 0.0317(17) Uani 1 1 d . . .
N5 N 0.1620(7) 0.3770(6) 0.4643(3) 0.048(2) Uani 1 1 d . . .
N4 N 0.6058(5) 0.4201(5) 0.6654(2) 0.0374(19) Uani 1 1 d . . .
C1 C 0.3914(7) 0.2298(6) 0.4773(3) 0.039(2) Uani 1 1 d . . .
C2 C 0.4689(7) 0.2973(5) 0.4896(3) 0.034(2) Uani 1 1 d . . .
C3 C 0.5339(7) 0.3089(6) 0.4700(3) 0.040(2) Uani 1 1 d . . .
H3A H 0.5297 0.2737 0.4477 0.047 Uiso 1 1 calc R . .
C4 C 0.6046(7) 0.3720(6) 0.4830(3) 0.042(2) Uani 1 1 d . . .
H4A H 0.6501 0.3811 0.4699 0.050 Uiso 1 1 calc R . .
C5 C 0.6083(6) 0.4223(6) 0.5156(3) 0.035(2) Uani 1 1 d . . .
H5A H 0.6570 0.4659 0.5251 0.042 Uiso 1 1 calc R . .
C6 C 0.5410(6) 0.4092(5) 0.5344(3) 0.031(2) Uani 1 1 d . . .
C7 C 0.5372(6) 0.4613(5) 0.5687(3) 0.031(2) Uani 1 1 d . . .
C8 C 0.6079(6) 0.5236(5) 0.5858(3) 0.032(2) Uani 1 1 d . . .
H8A H 0.6618 0.5266 0.5768 0.039 Uiso 1 1 calc R . .
C9 C 0.6080(7) 0.5827(5) 0.6151(3) 0.033(2) Uani 1 1 d . . .
C10 C 0.6858(7) 0.6470(6) 0.6310(3) 0.042(2) Uani 1 1 d . . .
C11 C 0.7587(9) 0.6575(8) 0.6142(4) 0.080(3) Uani 1 1 d U . .
H11A H 0.7560 0.6222 0.5921 0.096 Uiso 1 1 calc R . .
C12 C 0.8332(10) 0.7163(9) 0.6283(4) 0.087(3) Uani 1 1 d U . .
H12A H 0.8807 0.7219 0.6160 0.105 Uiso 1 1 calc R . .
C13 C 0.8390(9) 0.7683(8) 0.6610(4) 0.079(3) Uani 1 1 d U . .
H13A H 0.8908 0.8093 0.6711 0.095 Uiso 1 1 calc R . .
C14 C 0.7696(7) 0.7599(7) 0.6782(3) 0.055(3) Uani 1 1 d . . .
H14A H 0.7737 0.7949 0.7005 0.066 Uiso 1 1 calc R . .
C15 C 0.6928(7) 0.7002(6) 0.6631(3) 0.041(2) Uani 1 1 d . . .
C16 C 0.1371(8) 0.1965(6) 0.5514(3) 0.045(3) Uani 1 1 d . . .
C17 C 0.0883(7) 0.2825(6) 0.5495(3) 0.040(2) Uani 1 1 d . . .
C18 C -0.0120(7) 0.2922(7) 0.5418(3) 0.049(3) Uani 1 1 d . . .
H18A H -0.0539 0.2443 0.5387 0.059 Uiso 1 1 calc R . .
C19 C -0.0504(8) 0.3734(7) 0.5386(3) 0.056(3) Uani 1 1 d . . .
H19A H -0.1199 0.3815 0.5322 0.067 Uiso 1 1 calc R . .
C20 C 0.0126(7) 0.4429(6) 0.5448(3) 0.050(3) Uani 1 1 d . . .
H20A H -0.0125 0.4989 0.5428 0.060 Uiso 1 1 calc R . .
C21 C 0.1139(7) 0.4274(6) 0.5540(3) 0.039(2) Uani 1 1 d . . .
C22 C 0.1941(7) 0.4936(6) 0.5658(3) 0.038(2) Uani 1 1 d . . .
C23 C 0.1728(7) 0.5779(6) 0.5679(3) 0.041(2) Uani 1 1 d . . .
H23A H 0.1048 0.5957 0.5569 0.049 Uiso 1 1 calc R . .
C24 C 0.2497(7) 0.6398(6) 0.5862(3) 0.036(2) Uani 1 1 d . . .
C25 C 0.2251(7) 0.7318(6) 0.5807(3) 0.037(2) Uani 1 1 d . . .
C26 C 0.1274(8) 0.7609(6) 0.5590(3) 0.050(3) Uani 1 1 d . . .
H26A H 0.0748 0.7212 0.5473 0.060 Uiso 1 1 calc R . .
C27 C 0.1062(9) 0.8447(6) 0.5543(3) 0.056(3) Uani 1 1 d . . .
H27A H 0.0396 0.8631 0.5390 0.067 Uiso 1 1 calc R . .
C28 C 0.1824(8) 0.9038(6) 0.5719(3) 0.051(3) Uani 1 1 d . . .
H28A H 0.1678 0.9625 0.5683 0.061 Uiso 1 1 calc R . .
C29 C 0.2789(8) 0.8772(6) 0.5944(3) 0.047(3) Uani 1 1 d . . .
H29A H 0.3303 0.9175 0.6070 0.056 Uiso 1 1 calc R . .
C30 C 0.3009(7) 0.7916(6) 0.5987(3) 0.036(2) Uani 1 1 d . . .
C31 C 0.4803(7) 0.5438(6) 0.7286(3) 0.038(2) Uani 1 1 d . . .
C32 C 0.4754(7) 0.4499(5) 0.7329(3) 0.035(2) Uani 1 1 d . . .
C33 C 0.4935(7) 0.4094(6) 0.7696(3) 0.046(3) Uani 1 1 d . . .
H33A H 0.5111 0.4405 0.7943 0.056 Uiso 1 1 calc R . .
C34 C 0.4852(8) 0.3225(6) 0.7693(3) 0.046(3) Uani 1 1 d . . .
H34A H 0.4944 0.2931 0.7939 0.055 Uiso 1 1 calc R . .
C35 C 0.4638(7) 0.2788(6) 0.7337(3) 0.040(2) Uani 1 1 d . . .
H35A H 0.4591 0.2189 0.7336 0.048 Uiso 1 1 calc R . .
C36 C 0.4487(6) 0.3222(5) 0.6975(3) 0.034(2) Uani 1 1 d . . .
C37 C 0.4304(6) 0.2854(5) 0.6570(3) 0.031(2) Uani 1 1 d . . .
C38 C 0.4555(7) 0.2040(5) 0.6543(3) 0.034(2) Uani 1 1 d . . .
H38A H 0.4705 0.1691 0.6777 0.040 Uiso 1 1 calc R . .
C39 C 0.4608(6) 0.1670(6) 0.6183(3) 0.038(2) Uani 1 1 d . . .
C40 C 0.4979(7) 0.0788(5) 0.6188(3) 0.038(2) Uani 1 1 d . . .
C41 C 0.5566(8) 0.0399(6) 0.6552(3) 0.044(2) Uani 1 1 d . . .
H41A H 0.5702 0.0688 0.6803 0.052 Uiso 1 1 calc R . .
C42 C 0.5960(8) -0.0407(6) 0.6559(3) 0.055(3) Uani 1 1 d . . .
H42A H 0.6365 -0.0664 0.6811 0.066 Uiso 1 1 calc R . .
C43 C 0.5754(7) -0.0827(6) 0.6195(3) 0.046(3) Uani 1 1 d . . .
H43A H 0.6018 -0.1377 0.6196 0.055 Uiso 1 1 calc R . .
C44 C 0.5172(7) -0.0456(6) 0.5830(3) 0.041(2) Uani 1 1 d . . .
H44A H 0.5027 -0.0756 0.5581 0.049 Uiso 1 1 calc R . .
C45 C 0.4793(7) 0.0351(5) 0.5821(3) 0.036(2) Uani 1 1 d . . .
C46 C 0.6306(7) 0.3479(6) 0.6513(3) 0.041(2) Uani 1 1 d . . .
H46A H 0.5811 0.3212 0.6283 0.049 Uiso 1 1 calc R . .
C47 C 0.7226(8) 0.3113(7) 0.6682(4) 0.063(3) Uani 1 1 d . . .
H47A H 0.7365 0.2599 0.6576 0.075 Uiso 1 1 calc R . .
C48 C 0.7959(9) 0.3504(9) 0.7014(4) 0.079(4) Uani 1 1 d . . .
H48A H 0.8611 0.3268 0.7137 0.094 Uiso 1 1 calc R . .
C49 C 0.7721(9) 0.4241(9) 0.7161(4) 0.077(4) Uani 1 1 d . . .
H49A H 0.8208 0.4518 0.7390 0.093 Uiso 1 1 calc R . .
C50 C 0.6765(7) 0.4577(7) 0.6973(3) 0.048(3) Uani 1 1 d . . .
H50A H 0.6607 0.5090 0.7075 0.058 Uiso 1 1 calc R . .
N1S N -0.2112(7) 0.3452(6) 0.3301(3) 0.067(2) Uani 1 1 d U . .
C1S C -0.1229(9) 0.3091(8) 0.3518(4) 0.073(3) Uani 1 1 d U . .
H1SA H -0.0735 0.3417 0.3722 0.088 Uiso 1 1 calc R . .
C2S C -0.0995(9) 0.2254(9) 0.3458(4) 0.082(3) Uani 1 1 d U . .
H2SA H -0.0371 0.2012 0.3626 0.098 Uiso 1 1 calc R . .
C3S C -0.1670(10) 0.1806(9) 0.3160(5) 0.097(3) Uani 1 1 d U . .
H3SA H -0.1514 0.1250 0.3101 0.116 Uiso 1 1 calc R . .
C4S C -0.2555(10) 0.2140(9) 0.2945(5) 0.095(3) Uani 1 1 d U . .
H4SA H -0.3046 0.1828 0.2732 0.114 Uiso 1 1 calc R . .
C5S C -0.2755(9) 0.2947(8) 0.3035(4) 0.083(3) Uani 1 1 d U . .
H5SA H -0.3414 0.3157 0.2892 0.099 Uiso 1 1 calc R . .
N2S N 0.2037(8) 0.0980(7) 0.4649(3) 0.078(2) Uani 1 1 d U . .
C6S C 0.1646(9) 0.0565(7) 0.4838(4) 0.067(2) Uani 1 1 d U . .
H6SA H 0.1839 0.0665 0.5123 0.080 Uiso 1 1 calc R . .
C7S C 0.0967(8) -0.0014(7) 0.4660(4) 0.063(2) Uani 1 1 d U . .
H7SA H 0.0663 -0.0297 0.4820 0.075 Uiso 1 1 calc R . .
C8S C 0.0685(9) -0.0225(8) 0.4273(4) 0.070(2) Uani 1 1 d U . .
H8SA H 0.0198 -0.0653 0.4155 0.084 Uiso 1 1 calc R . .
C9S C 0.1121(11) 0.0196(10) 0.4047(4) 0.098(3) Uani 1 1 d U . .
H9SA H 0.0942 0.0085 0.3765 0.117 Uiso 1 1 calc R . .
C10S C 0.1880(11) 0.0829(9) 0.4265(4) 0.096(3) Uani 1 1 d U . .
H10A H 0.2246 0.1119 0.4133 0.116 Uiso 1 1 calc R . .
N4S N 0.6917(13) 0.1127(10) 0.5114(4) 0.061(3) Uani 0.50 1 d PGU A 1
C16S C 0.6704(10) 0.0710(8) 0.5416(5) 0.058(3) Uani 0.50 1 d PGU A 1
H16A H 0.6368 0.0181 0.5358 0.069 Uiso 0.50 1 calc PR A 1
C17S C 0.6981(11) 0.1068(9) 0.5802(4) 0.059(3) Uani 0.50 1 d PGU A 1
H17A H 0.6836 0.0783 0.6008 0.071 Uiso 0.50 1 calc PR A 1
C18S C 0.7472(10) 0.1842(9) 0.5886(4) 0.052(3) Uani 0.50 1 d PGU A 1
H18B H 0.7662 0.2087 0.6150 0.062 Uiso 0.50 1 calc PR A 1
C19S C 0.7686(12) 0.2259(8) 0.5584(5) 0.052(3) Uani 0.50 1 d PGU A 1
H19B H 0.8021 0.2789 0.5642 0.062 Uiso 0.50 1 calc PR A 1
C20S C 0.7408(14) 0.1902(10) 0.5198(4) 0.051(3) Uani 0.50 1 d PGU A 1
H20B H 0.7554 0.2187 0.4992 0.062 Uiso 0.50 1 calc PR A 1
N8S N 0.6787(13) 0.1162(9) 0.5036(4) 0.058(2) Uani 0.50 1 d PGU B 2
C36S C 0.6260(10) 0.1077(8) 0.5289(4) 0.057(3) Uani 0.50 1 d PGU B 2
H36A H 0.5766 0.0648 0.5236 0.069 Uiso 0.50 1 calc PR B 2
C37S C 0.6454(10) 0.1620(9) 0.5619(4) 0.058(3) Uani 0.50 1 d PGU B 2
H37A H 0.6094 0.1562 0.5792 0.070 Uiso 0.50 1 calc PR B 2
C38S C 0.7177(10) 0.2248(8) 0.5696(4) 0.051(3) Uani 0.50 1 d PGU B 2
H38B H 0.7310 0.2619 0.5921 0.061 Uiso 0.50 1 calc PR B 2
C39S C 0.7705(11) 0.2333(9) 0.5443(5) 0.049(3) Uani 0.50 1 d PGU B 2
H39A H 0.8199 0.2762 0.5495 0.058 Uiso 0.50 1 calc PR B 2
C40S C 0.7510(13) 0.1790(11) 0.5113(5) 0.050(3) Uani 0.50 1 d PGU B 2
H40A H 0.7871 0.1848 0.4940 0.061 Uiso 0.50 1 calc PR B 2
N5S N 1.1233(12) 0.3983(11) 0.6469(9) 0.106(3) Uani 0.60 1 d PGU C 1
C21S C 1.1349(11) 0.3110(12) 0.6500(8) 0.106(4) Uani 0.60 1 d PGU C 1
H21S H 1.1969 0.2861 0.6528 0.127 Uiso 0.60 1 calc PR C 1
C22S C 1.0556(13) 0.2603(9) 0.6492(7) 0.109(4) Uani 0.60 1 d PGU C 1
H22S H 1.0635 0.2007 0.6513 0.131 Uiso 0.60 1 calc PR C 1
C23S C 0.9647(11) 0.2967(11) 0.6452(7) 0.108(4) Uani 0.60 1 d PGU C 1
H23S H 0.9105 0.2620 0.6446 0.130 Uiso 0.60 1 calc PR C 1
C24S C 0.9532(11) 0.3840(11) 0.6420(7) 0.109(4) Uani 0.60 1 d PGU C 1
H24S H 0.8911 0.4089 0.6392 0.131 Uiso 0.60 1 calc PR C 1
C25S C 1.0324(14) 0.4347(9) 0.6428(8) 0.108(3) Uani 0.60 1 d PGU C 1
H25S H 1.0245 0.4944 0.6407 0.130 Uiso 0.60 1 calc PR C 1
N7S N 1.1138(17) 0.4042(19) 0.6477(14) 0.108(4) Uani 0.40 1 d PGU D 2
C31S C 1.0897(18) 0.3193(17) 0.6484(12) 0.109(4) Uani 0.40 1 d PGU D 2
H31S H 1.1404 0.2774 0.6540 0.131 Uiso 0.40 1 calc PR D 2
C32S C 0.992(2) 0.2957(14) 0.6408(11) 0.110(4) Uani 0.40 1 d PGU D 2
H32S H 0.9750 0.2377 0.6413 0.132 Uiso 0.40 1 calc PR D 2
C33S C 0.9174(15) 0.3570(17) 0.6326(10) 0.108(4) Uani 0.40 1 d PGU D 2
H33S H 0.8502 0.3408 0.6275 0.129 Uiso 0.40 1 calc PR D 2
C34S C 0.9414(19) 0.4419(15) 0.6320(10) 0.109(4) Uani 0.40 1 d PGU D 2
H34S H 0.8908 0.4837 0.6264 0.131 Uiso 0.40 1 calc PR D 2
C35S C 1.040(2) 0.4655(14) 0.6395(13) 0.109(4) Uani 0.40 1 d PGU D 2
H35S H 1.0561 0.5235 0.6391 0.130 Uiso 0.40 1 calc PR D 2
N3S N 0.7351(7) 0.6275(8) 0.7762(3) 0.069(3) Uani 0.60 1 d PGU E 1
C11S C 0.7305(8) 0.5903(9) 0.8110(4) 0.077(4) Uani 0.60 1 d PGU E 1
H11S H 0.6706 0.5937 0.8160 0.093 Uiso 0.60 1 calc PR E 1
C12S C 0.8137(10) 0.5482(9) 0.8384(4) 0.095(4) Uani 0.60 1 d PGU E 1
H12S H 0.8106 0.5228 0.8622 0.114 Uiso 0.60 1 calc PR E 1
C13S C 0.9013(8) 0.5433(9) 0.8311(4) 0.095(4) Uani 0.60 1 d PGU E 1
H13S H 0.9581 0.5145 0.8498 0.114 Uiso 0.60 1 calc PR E 1
C14S C 0.9059(7) 0.5805(10) 0.7963(4) 0.092(4) Uani 0.60 1 d PGU E 1
H14S H 0.9658 0.5771 0.7913 0.111 Uiso 0.60 1 calc PR E 1
C15S C 0.8227(9) 0.6226(9) 0.7689(3) 0.075(3) Uani 0.60 1 d PGU E 1
H15S H 0.8258 0.6480 0.7452 0.090 Uiso 0.60 1 calc PR E 1
N9S N 0.201(2) 0.521(2) 0.7440(9) 0.054(5) Uani 0.20 1 d PGU F 1
C41S C 0.201(2) 0.5869(17) 0.7698(10) 0.056(5) Uani 0.20 1 d PGU F 1
H41S H 0.2381 0.6368 0.7702 0.067 Uiso 0.20 1 calc PR F 1
C42S C 0.148(3) 0.5802(19) 0.7948(10) 0.056(4) Uani 0.20 1 d PGU F 1
H42S H 0.1479 0.6256 0.8124 0.067 Uiso 0.20 1 calc PR F 1
C43S C 0.094(2) 0.507(2) 0.7941(10) 0.057(5) Uani 0.20 1 d PGU F 1
H43S H 0.0569 0.5026 0.8113 0.068 Uiso 0.20 1 calc PR F 1
C44S C 0.093(2) 0.4408(18) 0.7684(11) 0.056(5) Uani 0.20 1 d PGU F 1
H44S H 0.0563 0.3908 0.7679 0.067 Uiso 0.20 1 calc PR F 1
C45S C 0.147(2) 0.4475(17) 0.7434(9) 0.055(5) Uani 0.20 1 d PGU F 1
H45S H 0.1466 0.4021 0.7258 0.066 Uiso 0.20 1 calc PR F 1
N6S N 0.174(2) 0.592(2) 0.7932(9) 0.056(5) Uani 0.20 1 d PGU G 2
C26S C 0.157(2) 0.509(2) 0.8029(8) 0.053(5) Uani 0.20 1 d PGU G 2
H26S H 0.1974 0.4862 0.8288 0.064 Uiso 0.20 1 calc PR G 2
C27S C 0.082(2) 0.4609(16) 0.7747(10) 0.054(5) Uani 0.20 1 d PGU G 2
H27S H 0.0707 0.4047 0.7813 0.065 Uiso 0.20 1 calc PR G 2
C28S C 0.023(2) 0.495(2) 0.7368(9) 0.055(5) Uani 0.20 1 d PGU G 2
H28S H -0.0284 0.4616 0.7175 0.065 Uiso 0.20 1 calc PR G 2
C29S C 0.039(2) 0.577(2) 0.7272(8) 0.053(6) Uani 0.20 1 d PGU G 2
H29S H -0.0008 0.6002 0.7013 0.064 Uiso 0.20 1 calc PR G 2
C30S C 0.115(2) 0.6255(16) 0.7554(10) 0.055(5) Uani 0.20 1 d PGU G 2
H30S H 0.1258 0.6817 0.7488 0.066 Uiso 0.20 1 calc PR G 2

loop_
_atom_site_aniso_label
_atom_site_aniso_U_11
_atom_site_aniso_U_22
_atom_site_aniso_U_33
_atom_site_aniso_U_23
_atom_site_aniso_U_13
_atom_site_aniso_U_12
Ce2 0.0380(3) 0.0224(3) 0.0394(3) -0.0055(2) 0.0222(2) -0.0058(2)
Y1 0.0356(5) 0.0196(5) 0.0361(5) -0.0023(4) 0.0197(4) -0.0030(4)
O1 0.048(4) 0.031(4) 0.046(4) -0.016(3) 0.025(3) -0.016(3)
O2 0.077(5) 0.052(5) 0.078(5) -0.035(4) 0.057(4) -0.022(4)
O3 0.038(3) 0.021(3) 0.038(3) -0.004(3) 0.021(3) -0.005(3)
O4 0.039(4) 0.025(3) 0.042(4) -0.002(3) 0.023(3) -0.004(3)
O5 0.051(4) 0.046(4) 0.066(5) -0.025(3) 0.034(4) -0.021(3)
O6 0.047(4) 0.031(4) 0.063(4) -0.002(3) 0.037(3) -0.004(3)
O7 0.056(5) 0.036(4) 0.099(6) -0.005(4) 0.043(4) -0.018(4)
O8 0.029(4) 0.029(3) 0.041(4) -0.006(3) 0.012(3) 0.001(3)
O9 0.037(4) 0.026(3) 0.044(4) -0.002(3) 0.021(3) 0.002(3)
O10 0.054(5) 0.025(4) 0.070(5) 0.003(3) 0.028(4) -0.006(3)
O11 0.042(4) 0.025(3) 0.041(4) -0.005(3) 0.022(3) -0.004(3)
O12 0.099(6) 0.034(4) 0.044(4) -0.007(3) 0.041(4) -0.007(4)
O13 0.040(3) 0.025(3) 0.039(4) -0.003(3) 0.024(3) -0.002(3)
O14 0.054(4) 0.023(3) 0.041(4) 0.000(3) 0.032(3) -0.005(3)
O15 0.065(5) 0.026(4) 0.052(4) -0.014(3) 0.019(4) 0.005(3)
O16 0.046(4) 0.036(4) 0.053(4) -0.001(3) 0.021(4) -0.001(3)
O17 0.058(5) 0.073(6) 0.061(5) -0.006(4) 0.033(4) -0.021(4)
O18 0.062(5) 0.093(6) 0.048(5) -0.005(4) 0.012(4) 0.034(5)
O19 0.042(4) 0.039(4) 0.052(4) -0.005(3) 0.024(3) -0.003(3)
N1 0.033(4) 0.022(4) 0.038(4) -0.001(3) 0.022(3) -0.004(3)
N2 0.039(4) 0.035(5) 0.040(5) -0.009(4) 0.019(4) -0.011(4)
N3 0.035(4) 0.025(5) 0.040(5) -0.004(4) 0.020(4) -0.004(3)
N5 0.044(6) 0.062(7) 0.041(6) -0.007(5) 0.018(5) 0.011(5)
N4 0.041(5) 0.032(5) 0.043(5) 0.000(4) 0.021(4) -0.009(4)
C1 0.046(6) 0.030(6) 0.055(6) -0.006(5) 0.034(5) 0.003(5)
C2 0.044(6) 0.022(5) 0.042(6) 0.001(4) 0.022(5) 0.003(4)
C3 0.049(6) 0.034(6) 0.043(6) -0.001(5) 0.027(5) 0.003(5)
C4 0.045(6) 0.043(6) 0.048(6) 0.000(5) 0.030(5) 0.002(5)
C5 0.034(5) 0.032(5) 0.041(6) 0.003(5) 0.016(5) 0.001(4)
C6 0.036(5) 0.022(5) 0.040(5) 0.008(4) 0.022(4) 0.006(4)
C7 0.038(5) 0.026(5) 0.037(5) 0.007(4) 0.023(4) 0.007(4)
C8 0.036(5) 0.024(5) 0.045(6) -0.001(4) 0.024(4) -0.005(4)
C9 0.042(6) 0.023(5) 0.034(5) 0.001(4) 0.014(5) 0.000(4)
C10 0.041(6) 0.038(6) 0.051(6) -0.013(5) 0.022(5) -0.010(5)
C11 0.074(6) 0.088(6) 0.096(6) -0.037(5) 0.055(5) -0.034(4)
C12 0.080(5) 0.095(6) 0.104(6) -0.040(4) 0.054(5) -0.040(4)
C13 0.069(6) 0.081(6) 0.100(6) -0.033(4) 0.048(5) -0.030(5)
C14 0.046(6) 0.048(7) 0.078(8) -0.026(6) 0.033(6) -0.019(5)
C15 0.035(5) 0.033(6) 0.056(6) -0.006(5) 0.020(5) 0.001(4)
C16 0.055(7) 0.030(6) 0.061(7) -0.003(5) 0.035(6) -0.003(5)
C17 0.041(6) 0.041(6) 0.041(6) -0.006(5) 0.018(5) -0.011(5)
C18 0.042(6) 0.051(7) 0.059(7) -0.007(5) 0.024(5) -0.013(5)
C19 0.040(6) 0.059(8) 0.066(7) -0.002(6) 0.018(5) 0.000(6)
C20 0.038(6) 0.038(6) 0.069(7) -0.003(5) 0.015(5) 0.000(5)
C21 0.040(6) 0.028(6) 0.051(6) -0.003(5) 0.019(5) -0.005(5)
C22 0.048(6) 0.030(6) 0.040(6) -0.010(4) 0.021(5) -0.006(5)
C23 0.033(5) 0.034(6) 0.055(6) 0.002(5) 0.018(5) 0.003(5)
C24 0.042(6) 0.029(5) 0.040(5) 0.000(4) 0.021(5) 0.000(5)
C25 0.039(6) 0.035(6) 0.042(6) 0.007(5) 0.020(5) 0.013(5)
C26 0.054(7) 0.042(7) 0.054(7) -0.005(5) 0.021(5) 0.007(5)
C27 0.063(7) 0.037(7) 0.069(7) -0.001(6) 0.027(6) 0.018(6)
C28 0.067(8) 0.030(6) 0.059(7) 0.000(5) 0.027(6) 0.012(6)
C29 0.057(7) 0.027(6) 0.063(7) -0.002(5) 0.030(6) -0.004(5)
C30 0.035(6) 0.033(6) 0.046(6) 0.004(5) 0.021(5) 0.001(5)
C31 0.051(6) 0.031(6) 0.033(6) -0.001(5) 0.017(5) -0.007(4)
C32 0.053(6) 0.024(5) 0.036(6) -0.001(5) 0.027(5) -0.001(4)
C33 0.061(7) 0.043(7) 0.042(6) -0.012(5) 0.028(5) -0.003(5)
C34 0.076(7) 0.031(6) 0.040(6) 0.003(5) 0.032(5) 0.005(5)
C35 0.060(6) 0.018(5) 0.048(6) 0.009(5) 0.025(5) -0.002(4)
C36 0.038(5) 0.021(5) 0.049(6) 0.001(5) 0.025(4) -0.003(4)
C37 0.043(5) 0.019(5) 0.040(6) -0.003(5) 0.026(5) -0.004(4)
C38 0.049(6) 0.022(5) 0.038(5) -0.003(4) 0.025(5) -0.006(4)
C39 0.036(5) 0.032(6) 0.059(7) -0.005(5) 0.033(5) -0.008(4)
C40 0.053(6) 0.015(5) 0.064(7) -0.002(5) 0.043(6) -0.003(4)
C41 0.072(7) 0.022(5) 0.048(6) -0.001(5) 0.036(6) 0.007(5)
C42 0.078(8) 0.041(7) 0.055(7) 0.002(6) 0.035(6) 0.007(6)
C43 0.060(7) 0.021(5) 0.074(8) -0.002(6) 0.044(6) -0.003(5)
C44 0.047(6) 0.030(6) 0.058(7) -0.007(5) 0.034(5) -0.011(5)
C45 0.044(6) 0.017(5) 0.053(7) -0.006(5) 0.027(5) -0.008(4)
C46 0.042(6) 0.033(6) 0.051(6) 0.003(5) 0.020(5) -0.003(5)
C47 0.052(7) 0.050(7) 0.085(9) -0.003(6) 0.026(7) 0.015(6)
C48 0.047(7) 0.094(11) 0.077(9) 0.001(8) 0.005(7) 0.024(7)
C49 0.056(8) 0.093(10) 0.066(8) -0.028(7) 0.005(6) 0.001(7)
C50 0.045(6) 0.052(7) 0.047(6) -0.005(5) 0.018(5) 0.001(5)
N1S 0.055(4) 0.068(5) 0.088(6) -0.011(4) 0.041(4) 0.002(3)
C1S 0.058(4) 0.084(6) 0.089(6) -0.012(5) 0.041(4) 0.008(4)
C2S 0.058(5) 0.084(6) 0.113(7) -0.009(5) 0.044(4) 0.012(4)
C3S 0.068(6) 0.081(6) 0.141(8) -0.022(5) 0.040(5) 0.011(4)
C4S 0.062(5) 0.077(6) 0.143(8) -0.034(5) 0.035(5) 0.005(5)
C5S 0.056(5) 0.074(6) 0.119(7) -0.025(5) 0.035(4) 0.004(4)
N2S 0.080(6) 0.078(6) 0.078(5) -0.012(4) 0.032(4) -0.016(4)
C6S 0.076(6) 0.056(6) 0.065(5) -0.006(4) 0.025(4) -0.002(4)
C7S 0.067(6) 0.055(5) 0.068(4) -0.007(4) 0.028(5) 0.003(4)
C8S 0.073(6) 0.074(6) 0.072(5) -0.016(4) 0.037(5) -0.025(4)
C9S 0.107(7) 0.117(7) 0.073(5) -0.015(5) 0.040(5) -0.055(5)
C10S 0.113(7) 0.103(7) 0.085(5) -0.015(5) 0.052(5) -0.054(5)
N4S 0.057(5) 0.058(5) 0.071(6) -0.005(4) 0.030(5) -0.005(4)
C16S 0.053(6) 0.055(6) 0.073(6) -0.011(5) 0.033(5) -0.011(5)
C17S 0.053(7) 0.059(7) 0.074(6) -0.013(5) 0.035(6) -0.014(5)
C18S 0.047(6) 0.053(6) 0.067(7) -0.012(5) 0.037(5) -0.006(5)
C19S 0.045(6) 0.053(6) 0.068(7) -0.006(5) 0.033(6) 0.000(5)
C20S 0.046(5) 0.053(5) 0.066(6) -0.003(5) 0.034(5) 0.002(4)
N8S 0.053(5) 0.058(5) 0.072(6) -0.005(5) 0.033(5) -0.005(4)
C36S 0.055(6) 0.056(6) 0.070(7) -0.007(5) 0.033(5) -0.011(5)
C37S 0.055(6) 0.059(7) 0.070(7) -0.008(5) 0.034(5) -0.012(5)
C38S 0.048(6) 0.054(6) 0.063(7) -0.008(5) 0.035(5) -0.006(5)
C39S 0.045(5) 0.052(6) 0.061(7) -0.005(5) 0.033(5) 0.003(4)
C40S 0.048(5) 0.050(6) 0.064(7) -0.006(5) 0.034(5) 0.001(4)
N5S 0.096(6) 0.106(7) 0.135(7) -0.004(7) 0.064(7) -0.042(6)
C21S 0.097(7) 0.106(7) 0.133(7) 0.000(8) 0.065(7) -0.043(7)
C22S 0.098(7) 0.110(7) 0.136(8) 0.000(8) 0.063(8) -0.046(6)
C23S 0.102(7) 0.114(8) 0.134(8) -0.002(8) 0.073(7) -0.048(7)
C24S 0.102(7) 0.115(8) 0.137(8) -0.003(8) 0.074(7) -0.044(7)
C25S 0.097(7) 0.109(7) 0.138(7) -0.003(8) 0.067(7) -0.043(6)
N7S 0.097(7) 0.108(7) 0.135(7) -0.004(7) 0.064(7) -0.043(6)
C31S 0.099(7) 0.109(7) 0.136(7) -0.002(7) 0.063(8) -0.043(7)
C32S 0.102(7) 0.113(8) 0.136(8) -0.001(8) 0.068(8) -0.046(6)
C33S 0.102(7) 0.116(8) 0.133(8) -0.004(8) 0.076(8) -0.046(7)
C34S 0.099(7) 0.114(8) 0.137(8) -0.001(8) 0.070(8) -0.043(7)
C35S 0.097(7) 0.110(8) 0.138(8) -0.003(8) 0.065(8) -0.043(7)
N3S 0.057(6) 0.068(8) 0.080(7) 0.000(6) 0.023(6) 0.006(6)
C11S 0.055(6) 0.081(9) 0.094(8) 0.013(7) 0.026(6) 0.000(6)
C12S 0.072(7) 0.094(9) 0.103(9) 0.027(7) 0.016(6) 0.001(7)
C13S 0.058(7) 0.097(10) 0.106(9) 0.026(7) 0.003(7) 0.014(7)
C14S 0.058(6) 0.100(10) 0.104(9) 0.012(8) 0.015(6) 0.012(7)
C15S 0.054(7) 0.083(9) 0.084(8) 0.009(7) 0.022(6) 0.007(7)
N9S 0.062(12) 0.060(11) 0.055(11) 0.015(9) 0.039(9) 0.015(9)
C41S 0.062(11) 0.062(10) 0.059(10) 0.009(8) 0.040(8) 0.010(9)
C42S 0.059(10) 0.062(10) 0.063(10) 0.006(8) 0.041(8) 0.008(9)
C43S 0.061(11) 0.062(11) 0.062(10) 0.008(8) 0.040(8) 0.008(9)
C44S 0.061(10) 0.061(10) 0.060(10) 0.009(8) 0.039(8) 0.009(9)
C45S 0.063(12) 0.059(11) 0.054(11) 0.013(9) 0.036(9) 0.014(10)
N6S 0.058(11) 0.063(10) 0.063(10) 0.006(8) 0.042(9) 0.006(9)
C26S 0.056(11) 0.062(10) 0.061(10) 0.007(8) 0.043(8) 0.009(9)
C27S 0.061(11) 0.060(11) 0.060(10) 0.007(8) 0.043(9) 0.008(9)
C28S 0.060(11) 0.062(11) 0.059(10) 0.007(9) 0.043(9) 0.003(9)
C29S 0.059(12) 0.063(11) 0.058(11) 0.007(8) 0.046(9) 0.003(10)
C30S 0.059(11) 0.061(10) 0.062(10) 0.007(8) 0.044(9) 0.004(9)

loop_
_atom_type_symbol
_atom_type_description
_atom_type_scat_dispersion_real
_atom_type_scat_dispersion_imag
_atom_type_scat_source
C C -0.0020 0.0020 'WCROMER Program in WinGX L.Kissel & R.H.Pratt Acta Cryst A46 170 1990'
H H 0.0000 0.0000 'WCROMER Program in WinGX L.Kissel & R.H.Pratt Acta Cryst A46 170 1990'
Ce Ce -0.4522 3.0766 'WCROMER Program in WinGX L.Kissel & R.H.Pratt Acta Cryst A46 170 1990'
N N -0.0031 0.0040 'WCROMER Program in WinGX L.Kissel & R.H.Pratt Acta Cryst A46 170 1990'
O O -0.0041 0.0074 'WCROMER Program in WinGX L.Kissel & R.H.Pratt Acta Cryst A46 170 1990'
Y Y -2.4217 0.5926 'WCROMER Program in WinGX L.Kissel & R.H.Pratt Acta Cryst A46 170 1990'

loop_
_geom_angle_atom_site_label_1
_geom_angle_atom_site_label_2
_geom_angle_atom_site_label_3
_geom_angle
O6 Ce2 O14 69.8(2)
O6 Ce2 O1 75.9(2)
O14 Ce2 O1 70.9(2)
O6 Ce2 O13 90.18(19)
O14 Ce2 O13 66.82(18)
O1 Ce2 O13 137.7(2)
O6 Ce2 O8 117.32(19)
O14 Ce2 O8 131.83(18)
O1 Ce2 O8 155.5(2)
O13 Ce2 O8 65.65(18)
O6 Ce2 O16 116.3(2)
O14 Ce2 O16 148.95(19)
O1 Ce2 O16 81.0(2)
O13 Ce2 O16 139.41(19)
O8 Ce2 O16 74.68(19)
O6 Ce2 N2 62.4(2)
O14 Ce2 N2 123.8(2)
O1 Ce2 N2 120.5(2)
O13 Ce2 N2 85.0(2)
O8 Ce2 N2 58.8(2)
O16 Ce2 N2 81.7(2)
O6 Ce2 O3 154.55(19)
O14 Ce2 O3 94.02(18)
O1 Ce2 O3 118.35(18)
O13 Ce2 O3 64.95(17)
O8 Ce2 O3 58.81(17)
O16 Ce2 O3 87.78(19)
N2 Ce2 O3 117.29(19)
O6 Ce2 N1 133.1(2)
O14 Ce2 N1 79.44(19)
O1 Ce2 N1 60.7(2)
O13 Ce2 N1 109.54(19)
O8 Ce2 N1 109.56(19)
O16 Ce2 N1 75.4(2)
N2 Ce2 N1 156.6(2)
O3 Ce2 N1 57.81(18)
O6 Ce2 O17 70.0(2)
O14 Ce2 O17 125.7(2)
O1 Ce2 O17 65.0(2)
O13 Ce2 O17 146.41(19)
O8 Ce2 O17 98.9(2)
O16 Ce2 O17 46.5(2)
N2 Ce2 O17 62.0(2)
O3 Ce2 O17 134.2(2)
N1 Ce2 O17 103.7(2)
O6 Ce2 Y1 122.43(14)
O14 Ce2 Y1 97.67(14)
O1 Ce2 Y1 154.60(14)
O13 Ce2 Y1 37.92(13)
O8 Ce2 Y1 35.96(13)
O16 Ce2 Y1 102.52(15)
N2 Ce2 Y1 84.83(15)
O3 Ce2 Y1 37.96(11)
N1 Ce2 Y1 95.49(14)
O17 Ce2 Y1 134.81(17)
O4 Y1 O11 73.0(2)
O4 Y1 O8 115.0(2)
O11 Y1 O8 143.6(2)
O4 Y1 O3 72.59(19)
O11 Y1 O3 143.10(19)
O8 Y1 O3 65.81(19)
O4 Y1 O9 70.6(2)
O11 Y1 O9 82.1(2)
O8 Y1 O9 69.0(2)
O3 Y1 O9 98.58(19)
O4 Y1 O19 135.2(2)
O11 Y1 O19 75.6(2)
O8 Y1 O19 75.5(2)
O3 Y1 O19 140.4(2)
O9 Y1 O19 74.1(2)
O4 Y1 O13 135.65(19)
O11 Y1 O13 130.4(2)
O8 Y1 O13 70.6(2)
O3 Y1 O13 70.83(18)
O9 Y1 O13 139.0(2)
O19 Y1 O13 89.1(2)
O4 Y1 N3 123.0(2)
O11 Y1 N3 66.6(2)
O8 Y1 N3 121.5(2)
O3 Y1 N3 124.7(2)
O9 Y1 N3 136.4(2)
O19 Y1 N3 69.4(2)
O13 Y1 N3 63.8(2)
O4 Y1 N4 70.6(2)
O11 Y1 N4 85.0(2)
O8 Y1 N4 131.4(2)
O3 Y1 N4 71.4(2)
O9 Y1 N4 141.2(2)
O19 Y1 N4 136.9(2)
O13 Y1 N4 74.6(2)
N3 Y1 N4 67.6(2)
O4 Y1 Ce2 115.42(14)
O11 Y1 Ce2 169.84(15)
O8 Y1 Ce2 39.95(14)
O3 Y1 Ce2 43.42(13)
O9 Y1 Ce2 105.77(14)
O19 Y1 Ce2 100.02(16)
O13 Y1 Ce2 39.69(13)
N3 Y1 Ce2 103.31(16)
N4 Y1 Ce2 92.39(16)
C1 O1 Ce2 129.7(6)
C1 O1 H1 92(6)
Ce2 O1 H1 124(6)
C7 O3 Y1 132.3(5)
C7 O3 Ce2 128.6(5)
Y1 O3 Ce2 98.63(18)
C9 O4 Y1 136.3(5)
C15 O5 H5 109.5
C16 O6 Ce2 127.5(6)
C22 O8 Y1 126.7(5)
C22 O8 Ce2 124.7(5)
Y1 O8 Ce2 104.1(2)
C24 O9 Y1 135.6(5)
C30 O10 H10 109.5
C31 O11 Y1 122.5(5)
C37 O13 Y1 122.2(5)
C37 O13 Ce2 134.3(5)
Y1 O13 Ce2 102.4(2)
C39 O14 Ce2 137.1(5)
C45 O15 H15 109.5
N5 O17 Ce2 93.6(6)
N5 O16 Ce2 103.7(6)
Y1 O19 H19C 117(6)
Y1 O19 H19D 126(6)
H19C O19 H19D 109(5)
C2 N1 C6 119.7(7)
C2 N1 Ce2 116.7(5)
C6 N1 Ce2 123.1(5)
C21 N2 C17 119.3(8)
C21 N2 Ce2 121.1(6)
C17 N2 Ce2 117.7(6)
C32 N3 C36 119.6(7)
C32 N3 Y1 117.9(5)
C36 N3 Y1 122.5(6)
O18 N5 O16 122.0(10)
O18 N5 O17 121.9(10)
O16 N5 O17 116.1(8)
C50 N4 C46 117.7(8)
C50 N4 Y1 117.9(6)
C46 N4 Y1 124.3(6)
O2 C1 O1 124.6(8)
O2 C1 C2 120.0(8)
O1 C1 C2 115.4(8)
N1 C2 C3 122.0(8)
N1 C2 C1 116.1(7)
C3 C2 C1 121.9(8)
C4 C3 C2 119.2(8)
C4 C3 H3A 120.4
C2 C3 H3A 120.4
C3 C4 C5 118.8(8)
C3 C4 H4A 120.6
C5 C4 H4A 120.6
C4 C5 C6 120.3(8)
C4 C5 H5A 119.8
C6 C5 H5A 119.8
N1 C6 C5 120.0(8)
N1 C6 C7 115.8(7)
C5 C6 C7 124.2(8)
O3 C7 C8 125.5(8)
O3 C7 C6 114.5(7)
C8 C7 C6 120.1(7)
C7 C8 C9 126.4(8)
C7 C8 H8A 116.8
C9 C8 H8A 116.8
O4 C9 C8 121.7(8)
O4 C9 C10 116.0(7)
C8 C9 C10 122.3(8)
C15 C10 C11 116.5(9)
C15 C10 C9 122.8(8)
C11 C10 C9 120.7(9)
C12 C11 C10 122.7(11)
C12 C11 H11A 118.6
C10 C11 H11A 118.6
C11 C12 C13 119.5(12)
C11 C12 H12A 120.3
C13 C12 H12A 120.3
C14 C13 C12 119.6(11)
C14 C13 H13A 120.2
C12 C13 H13A 120.2
C13 C14 C15 120.4(10)
C13 C14 H14A 119.8
C15 C14 H14A 119.8
O5 C15 C10 123.5(8)
O5 C15 C14 115.2(8)
C10 C15 C14 121.4(9)
O7 C16 O6 126.7(9)
O7 C16 C17 118.5(9)
O6 C16 C17 114.8(8)
N2 C17 C18 122.1(9)
N2 C17 C16 115.1(8)
C18 C17 C16 122.8(9)
C17 C18 C19 118.5(9)
C17 C18 H18A 120.8
C19 C18 H18A 120.8
C18 C19 C20 120.2(9)
C18 C19 H19A 119.9
C20 C19 H19A 119.9
C19 C20 C21 117.5(9)
C19 C20 H20A 121.2
C21 C20 H20A 121.2
N2 C21 C20 122.2(8)
N2 C21 C22 112.7(8)
C20 C21 C22 124.9(9)
O8 C22 C23 124.3(8)
O8 C22 C21 113.8(8)
C23 C22 C21 121.9(9)
C22 C23 C24 122.4(9)
C22 C23 H23A 118.8
C24 C23 H23A 118.8
O9 C24 C23 121.2(8)
O9 C24 C25 118.6(8)
C23 C24 C25 120.2(8)
C26 C25 C30 118.2(9)
C26 C25 C24 122.2(9)
C30 C25 C24 119.6(8)
C27 C26 C25 121.5(10)
C27 C26 H26A 119.3
C25 C26 H26A 119.3
C26 C27 C28 119.9(10)
C26 C27 H27A 120.0
C28 C27 H27A 120.0
C29 C28 C27 120.1(9)
C29 C28 H28A 120.0
C27 C28 H28A 120.0
C28 C29 C30 120.0(9)
C28 C29 H29A 120.0
C30 C29 H29A 120.0
O10 C30 C29 116.5(8)
O10 C30 C25 123.2(8)
C29 C30 C25 120.3(9)
O12 C31 O11 125.9(8)
O12 C31 C32 117.9(8)
O11 C31 C32 116.2(8)
N3 C32 C33 122.3(8)
N3 C32 C31 113.8(8)
C33 C32 C31 123.8(8)
C32 C33 C34 118.1(9)
C32 C33 H33A 120.9
C34 C33 H33A 120.9
C35 C34 C33 119.9(9)
C35 C34 H34A 120.0
C33 C34 H34A 120.0
C34 C35 C36 120.1(8)
C34 C35 H35A 120.0
C36 C35 H35A 120.0
N3 C36 C35 119.9(8)
N3 C36 C37 112.8(7)
C35 C36 C37 127.4(8)
O13 C37 C38 125.5(8)
O13 C37 C36 114.8(7)
C38 C37 C36 119.6(8)
C37 C38 C39 124.2(8)
C37 C38 H38A 117.9
C39 C38 H38A 117.9
O14 C39 C38 122.2(8)
O14 C39 C40 116.8(8)
C38 C39 C40 120.9(9)
C41 C40 C45 118.3(8)
C41 C40 C39 121.0(9)
C45 C40 C39 120.6(9)
C40 C41 C42 121.4(9)
C40 C41 H41A 119.3
C42 C41 H41A 119.3
C43 C42 C41 119.1(10)
C43 C42 H42A 120.5
C41 C42 H42A 120.5
C44 C43 C42 120.6(9)
C44 C43 H43A 119.7
C42 C43 H43A 119.7
C43 C44 C45 120.5(9)
C43 C44 H44A 119.8
C45 C44 H44A 119.8
O15 C45 C44 116.3(8)
O15 C45 C40 123.6(8)
C44 C45 C40 120.1(9)
N4 C46 C47 123.5(10)
N4 C46 H46A 118.3
C47 C46 H46A 118.3
C46 C47 C48 118.7(11)
C46 C47 H47A 120.6
C48 C47 H47A 120.6
C49 C48 C47 118.7(11)
C49 C48 H48A 120.7
C47 C48 H48A 120.7
C48 C49 C50 119.4(11)
C48 C49 H49A 120.3
C50 C49 H49A 120.3
N4 C50 C49 122.0(10)
N4 C50 H50A 119.0
C49 C50 H50A 119.0
C5S N1S C1S 114.0(11)
N1S C1S C2S 123.2(13)
N1S C1S H1SA 118.4
C2S C1S H1SA 118.4
C3S C2S C1S 118.5(13)
C3S C2S H2SA 120.7
C1S C2S H2SA 120.7
C4S C3S C2S 119.6(14)
C4S C3S H3SA 120.2
C2S C3S H3SA 120.2
C3S C4S C5S 118.8(14)
C3S C4S H4SA 120.6
C5S C4S H4SA 120.6
N1S C5S C4S 125.5(13)
N1S C5S H5SA 117.2
C4S C5S H5SA 117.2
C6S N2S C10S 122.7(12)
N2S C6S C7S 121.9(13)
N2S C6S H6SA 119.0
C7S C6S H6SA 119.0
C6S C7S C8S 123.5(12)
C6S C7S H7SA 118.3
C8S C7S H7SA 118.3
C7S C8S C9S 117.4(12)
C7S C8S H8SA 121.3
C9S C8S H8SA 121.3
C8S C9S C10S 116.4(12)
C8S C9S H9SA 121.8
C10S C9S H9SA 121.8
N2S C10S C9S 117.8(12)
N2S C10S H10A 121.1
C9S C10S H10A 121.1
C16S N4S C20S 120.0
N4S C16S C17S 120.0
N4S C16S H16A 120.0
C17S C16S H16A 120.0
C18S C17S C16S 120.0
C18S C17S H17A 120.0
C16S C17S H17A 120.0
C19S C18S C17S 120.0
C19S C18S H18B 120.0
C17S C18S H18B 120.0
C18S C19S C20S 120.0
C18S C19S H19B 120.0
C20S C19S H19B 120.0
C19S C20S N4S 120.0
C19S C20S H20B 120.0
N4S C20S H20B 120.0
C36S N8S C40S 120.0
N8S C36S C37S 120.0
N8S C36S H36A 120.0
C37S C36S H36A 120.0
C36S C37S C38S 120.0
C36S C37S H37A 120.0
C38S C37S H37A 120.0
C37S C38S C39S 120.0
C37S C38S H38B 120.0
C39S C38S H38B 120.0
C40S C39S C38S 120.0
C40S C39S H39A 120.0
C38S C39S H39A 120.0
C39S C40S N8S 120.0
C39S C40S H40A 120.0
N8S C40S H40A 120.0
C21S N5S C25S 120.0
C22S C21S N5S 120.0
C22S C21S H21S 120.0
N5S C21S H21S 120.0
C23S C22S C21S 120.0
C23S C22S H22S 120.0
C21S C22S H22S 120.0
C22S C23S C24S 120.0
C22S C23S H23S 120.0
C24S C23S H23S 120.0
C25S C24S C23S 120.0
C25S C24S H24S 120.0
C23S C24S H24S 120.0
C24S C25S N5S 120.0
C24S C25S H25S 120.0
N5S C25S H25S 120.0
C31S N7S C35S 120.0
C32S C31S N7S 120.0
C32S C31S H31S 120.0
N7S C31S H31S 120.0
C31S C32S C33S 120.0
C31S C32S H32S 120.0
C33S C32S H32S 120.0
C34S C33S C32S 120.0
C34S C33S H33S 120.0
C32S C33S H33S 120.0
C35S C34S C33S 120.0
C35S C34S H34S 120.0
C33S C34S H34S 120.0
C34S C35S N7S 120.0
C34S C35S H35S 120.0
N7S C35S H35S 120.0
C11S N3S C15S 120.0
C12S C11S N3S 120.0
C12S C11S H11S 120.0
N3S C11S H11S 120.0
C11S C12S C13S 120.0
C11S C12S H12S 120.0
C13S C12S H12S 120.0
C12S C13S C14S 120.0
C12S C13S H13S 120.0
C14S C13S H13S 120.0
C15S C14S C13S 120.0
C15S C14S H14S 120.0
C13S C14S H14S 120.0
C14S C15S N3S 120.0
C14S C15S H15S 120.0
N3S C15S H15S 120.0
C41S N9S C45S 120.0
C42S C41S N9S 120.00(5)
C42S C41S H41S 120.0
N9S C41S H41S 120.0
C43S C42S C41S 120.0
C43S C42S H42S 120.0
C41S C42S H42S 120.0
C42S C43S C44S 120.0
C42S C43S H43S 120.0
C44S C43S H43S 120.0
C43S C44S C45S 120.00(6)
C43S C44S H44S 120.0
C45S C44S H44S 120.0
C44S C45S N9S 120.0
C44S C45S H45S 120.0
N9S C45S H45S 120.0
C26S N6S C30S 120.0
C27S C26S N6S 120.0
C27S C26S H26S 120.0
N6S C26S H26S 120.0
C26S C27S C28S 120.0
C26S C27S H27S 120.0
C28S C27S H27S 120.0
C27S C28S C29S 120.0
C27S C28S H28S 120.0
C29S C28S H28S 120.0
C28S C29S C30S 120.0
C28S C29S H29S 120.0
C30S C29S H29S 120.0
C29S C30S N6S 120.0
C29S C30S H30S 120.0
N6S C30S H30S 120.0

loop_
_geom_bond_atom_site_label_1
_geom_bond_atom_site_label_2
_geom_bond_distance
Ce2 O6 2.448(6)
Ce2 O14 2.453(6)
Ce2 O1 2.456(6)
Ce2 O13 2.518(6)
Ce2 O8 2.550(6)
Ce2 O16 2.608(6)
Ce2 N2 2.621(7)
Ce2 O3 2.677(5)
Ce2 N1 2.732(6)
Ce2 O17 2.812(7)
Ce2 Y1 3.8516(11)
Y1 O4 2.319(6)
Y1 O11 2.323(6)
Y1 O8 2.332(6)
Y1 O3 2.396(5)
Y1 O9 2.397(6)
Y1 O19 2.401(6)
Y1 O13 2.423(6)
Y1 N3 2.443(7)
Y1 N4 2.674(8)
O1 C1 1.284(10)
O1 H1 0.90(7)
O2 C1 1.235(11)
O3 C7 1.292(10)
O4 C9 1.291(10)
O5 C15 1.356(11)
O5 H5 0.8400
O6 C16 1.273(11)
O7 C16 1.225(11)
O8 C22 1.297(10)
O9 C24 1.253(10)
O10 C30 1.345(11)
O10 H10 0.8400
O11 C31 1.278(10)
O12 C31 1.235(11)
O13 C37 1.305(10)
O14 C39 1.269(11)
O15 C45 1.341(11)
O15 H15 0.8400
O17 N5 1.267(11)
O16 N5 1.262(10)
O18 N5 1.206(10)
O19 H19C 0.89(5)
O19 H19D 0.89(7)
N1 C2 1.347(11)
N1 C6 1.355(11)
N2 C21 1.341(11)
N2 C17 1.345(11)
N3 C32 1.349(11)
N3 C36 1.350(11)
N4 C50 1.337(12)
N4 C46 1.350(12)
C1 C2 1.487(13)
C2 C3 1.381(12)
C3 C4 1.375(13)
C3 H3A 0.9500
C4 C5 1.387(12)
C4 H4A 0.9500
C5 C6 1.390(12)
C5 H5A 0.9500
C6 C7 1.489(12)
C7 C8 1.381(12)
C8 C9 1.397(12)
C8 H8A 0.9500
C9 C10 1.458(13)
C10 C15 1.389(13)
C10 C11 1.406(14)
C11 C12 1.363(16)
C11 H11A 0.9500
C12 C13 1.398(16)
C12 H12A 0.9500
C13 C14 1.366(15)
C13 H13A 0.9500
C14 C15 1.397(13)
C14 H14A 0.9500
C16 C17 1.523(13)
C17 C18 1.375(13)
C18 C19 1.387(14)
C18 H18A 0.9500
C19 C20 1.390(14)
C19 H19A 0.9500
C20 C21 1.392(13)
C20 H20A 0.9500
C21 C22 1.497(13)
C22 C23 1.378(13)
C23 C24 1.435(13)
C23 H23A 0.9500
C24 C25 1.493(13)
C25 C26 1.399(13)
C25 C30 1.402(13)
C26 C27 1.357(14)
C26 H26A 0.9500
C27 C28 1.395(15)
C27 H27A 0.9500
C28 C29 1.378(14)
C28 H28A 0.9500
C29 C30 1.386(13)
C29 H29A 0.9500
C31 C32 1.498(13)
C32 C33 1.381(13)
C33 C34 1.381(13)
C33 H33A 0.9500
C34 C35 1.365(13)
C34 H34A 0.9500
C35 C36 1.399(12)
C35 H35A 0.9500
C36 C37 1.475(12)
C37 C38 1.351(12)
C38 C39 1.433(12)
C38 H38A 0.9500
C39 C40 1.492(13)
C40 C41 1.386(13)
C40 C45 1.404(13)
C41 C42 1.395(13)
C41 H41A 0.9500
C42 C43 1.379(14)
C42 H42A 0.9500
C43 C44 1.373(13)
C43 H43A 0.9500
C44 C45 1.387(13)
C44 H44A 0.9500
C46 C47 1.359(14)
C46 H46A 0.9500
C47 C48 1.388(16)
C47 H47A 0.9500
C48 C49 1.374(17)
C48 H48A 0.9500
C49 C50 1.388(15)
C49 H49A 0.9500
C50 H50A 0.9500
N1S C5S 1.309(15)
N1S C1S 1.338(15)
C1S C2S 1.403(17)
C1S H1SA 0.9500
C2S C3S 1.332(18)
C2S H2SA 0.9500
C3S C4S 1.321(18)
C3S H3SA 0.9500
C4S C5S 1.374(17)
C4S H4SA 0.9500
C5S H5SA 0.9500
N2S C6S 1.223(15)
N2S C10S 1.311(16)
C6S C7S 1.313(15)
C6S H6SA 0.9500
C7S C8S 1.315(15)
C7S H7SA 0.9500
C8S C9S 1.368(16)
C8S H8SA 0.9500
C9S C10S 1.465(18)
C9S H9SA 0.9500
C10S H10A 0.9500
N4S C16S 1.3900
N4S C20S 1.3900
C16S C17S 1.3900
C16S H16A 0.9500
C17S C18S 1.3900
C17S H17A 0.9500
C18S C19S 1.3900
C18S H18B 0.9500
C19S C20S 1.3900
C19S H19B 0.9500
C20S H20B 0.9500
N8S C36S 1.3900
N8S C40S 1.3900
C36S C37S 1.3900
C36S H36A 0.9500
C37S C38S 1.3900
C37S H37A 0.9500
C38S C39S 1.3900
C38S H38B 0.9500
C39S C40S 1.3900
C39S H39A 0.9500
C40S H40A 0.9500
N5S C21S 1.3900
N5S C25S 1.3900
C21S C22S 1.3900
C21S H21S 0.9500
C22S C23S 1.3900
C22S H22S 0.9500
C23S C24S 1.3900
C23S H23S 0.9500
C24S C25S 1.3900
C24S H24S 0.9500
C25S H25S 0.9500
N7S C31S 1.3900
N7S C35S 1.3900
C31S C32S 1.3900
C31S H31S 0.9500
C32S C33S 1.3900
C32S H32S 0.9500
C33S C34S 1.3900
C33S H33S 0.9500
C34S C35S 1.3900
C34S H34S 0.9500
C35S H35S 0.9500
N3S C11S 1.3900
N3S C15S 1.3900
C11S C12S 1.3900
C11S H11S 0.9500
C12S C13S 1.3900
C12S H12S 0.9500
C13S C14S 1.3900
C13S H13S 0.9500
C14S C15S 1.3900
C14S H14S 0.9500
C15S H15S 0.9500
N9S C41S 1.3900
N9S C45S 1.3900
C41S C42S 1.3900
C41S H41S 0.9500
C42S C43S 1.3900
C42S H42S 0.9500
C43S C44S 1.3900
C43S H43S 0.9500
C44S C45S 1.3900
C44S H44S 0.9500
C45S H45S 0.9500
N6S C26S 1.3900
N6S C30S 1.3900
C26S C27S 1.3900
C26S H26S 0.9500
C27S C28S 1.3900
C27S H27S 0.9500
C28S C29S 1.3900
C28S H28S 0.9500
C29S C30S 1.3900
C29S H29S 0.9500
C30S H30S 0.9500
